data_4032584
loop_
_publ_author_name
'Zheng, Lan'
'Liang, Yong-Min'

_publ_section_title
;
 Copper-Catalyzed [2 + 2 + 3] Annulation of 1,6-Enynes with
 \a-Bromo-1,3-Dicarbonyl Compounds: Synthesis of Dihydrooxepines.
;
_journal_issue 13
_journal_name_full 'The Journal of organic chemistry'
_journal_page_first 7000
_journal_page_last 7007
_journal_paper_doi 10.1021/acs.joc.7b00879
_journal_volume 82
_journal_year 2017
_chemical_formula_moiety 'C26 H28 Br N O5 S'
_chemical_formula_sum 'C26 H28 Br N O5 S'
_chemical_formula_weight 546.46
_chemical_name_systematic
;
 ? 
;
_space_group_crystal_system triclinic
_space_group_IT_number 2
_space_group_name_Hall '-P 1'
_space_group_name_H-M_alt 'P -1'
_symmetry_space_group_name_Hall '-P 1'
_symmetry_space_group_name_H-M 'P -1'
_atom_sites_solution_hydrogens geom
_atom_sites_solution_primary iterative
_atom_sites_solution_secondary difmap
_audit_creation_date 2016-05-27
_audit_creation_method
;
Olex2 1.2
(compiled 2016.02.19 svn.r3266 for OlexSys, GUI svn.r5155)
;
_cell_angle_alpha 67.547(16)
_cell_angle_beta 63.377(19)
_cell_angle_gamma 67.270(19)
_cell_formula_units_Z 2
_cell_length_a 11.325(2)
_cell_length_b 11.6605(19)
_cell_length_c 11.833(2)
_cell_measurement_reflns_used 1845
_cell_measurement_temperature 289.69(10)
_cell_measurement_theta_max 23.1170
_cell_measurement_theta_min 3.9050
_cell_volume 1246.5(4)
_computing_cell_refinement
;
CrysAlisPro, Agilent Technologies,
Version 1.171.37.35 (release 13-08-2014 CrysAlis171 .NET)
(compiled Aug 13 2014,18:06:01)
;
_computing_data_collection
;
CrysAlisPro, Agilent Technologies,
Version 1.171.37.35 (release 13-08-2014 CrysAlis171 .NET)
(compiled Aug 13 2014,18:06:01)
;
_computing_data_reduction
;
CrysAlisPro, Agilent Technologies,
Version 1.171.37.35 (release 13-08-2014 CrysAlis171 .NET)
(compiled Aug 13 2014,18:06:01)
;
_computing_molecular_graphics 'Olex2 (Dolomanov et al., 2009)'
_computing_publication_material 'Olex2 (Dolomanov et al., 2009)'
_computing_structure_refinement 'ShelXL (Sheldrick, 2015)'
_computing_structure_solution
;
Superflip (Palatinus & Chapuis, 2007;Palatinus & van der Lee, 2008;
Palatinus et al., 2012)
;
_diffrn_ambient_environment air
_diffrn_ambient_temperature 289.69(10)
_diffrn_detector 'CCD plate'
_diffrn_detector_area_resol_mean 16.0733
_diffrn_detector_type Eos
_diffrn_measured_fraction_theta_full 0.997
_diffrn_measured_fraction_theta_max 0.997
_diffrn_measurement_details
;
#__ type_ start__ end____ width___ exp.time_
  1 omega  -38.00  -12.50   1.5000    4.0000
omega____ theta____ kappa____ phi______ frames
    -      -17.1479   57.0000   60.0000 17

#__ type_ start__ end____ width___ exp.time_
  2 omega   -9.00   27.00   1.5000    4.0000
omega____ theta____ kappa____ phi______ frames
    -       20.5854   77.0000  -60.0000 24

#__ type_ start__ end____ width___ exp.time_
  3 omega  -47.00   37.00   1.5000    4.0000
omega____ theta____ kappa____ phi______ frames
    -       20.5854  -57.0000   60.0000 56

#__ type_ start__ end____ width___ exp.time_
  4 omega   -2.00   25.00   1.5000    4.0000
omega____ theta____ kappa____ phi______ frames
    -      -17.1479  -99.0000  -30.0000 18

#__ type_ start__ end____ width___ exp.time_
  5 omega   -7.00   44.00   1.5000    4.0000
omega____ theta____ kappa____ phi______ frames
    -       20.5854  -38.0000  150.0000 34

#__ type_ start__ end____ width___ exp.time_
  6 omega  -46.00   41.00   1.5000    4.0000
omega____ theta____ kappa____ phi______ frames
    -       20.5854  -57.0000  -60.0000 58

#__ type_ start__ end____ width___ exp.time_
  7 omega  -20.00   56.50   1.5000    4.0000
omega____ theta____ kappa____ phi______ frames
    -       20.5854  -99.0000 -180.0000 51
;
_diffrn_measurement_device 'four-circle diffractometer'
_diffrn_measurement_device_type 'SuperNova, Dual, Cu at zero, Eos'
_diffrn_measurement_method '\w scans'
_diffrn_orient_matrix_UB_11 0.0708251000
_diffrn_orient_matrix_UB_12 -0.0196173000
_diffrn_orient_matrix_UB_13 -0.0358807000
_diffrn_orient_matrix_UB_21 0.0074196000
_diffrn_orient_matrix_UB_22 0.0603616000
_diffrn_orient_matrix_UB_23 -0.0072184000
_diffrn_orient_matrix_UB_31 0.0139565000
_diffrn_orient_matrix_UB_32 -0.0248823000
_diffrn_orient_matrix_UB_33 0.0588577000
_diffrn_radiation_monochromator mirror
_diffrn_radiation_probe x-ray
_diffrn_radiation_type MoK\a
_diffrn_radiation_wavelength 0.71073
_diffrn_reflns_av_R_equivalents 0.0378
_diffrn_reflns_av_unetI/netI 0.0685
_diffrn_reflns_limit_h_max 13
_diffrn_reflns_limit_h_min -13
_diffrn_reflns_limit_k_max 14
_diffrn_reflns_limit_k_min -14
_diffrn_reflns_limit_l_max 14
_diffrn_reflns_limit_l_min -14
_diffrn_reflns_number 8630
_diffrn_reflns_theta_full 26.00
_diffrn_reflns_theta_max 26.02
_diffrn_reflns_theta_min 3.48
_diffrn_source 'SuperNova (Mo) X-ray Source'
_exptl_absorpt_coefficient_mu 1.770
_exptl_absorpt_correction_T_max 1.00000
_exptl_absorpt_correction_T_min 0.78062
_exptl_absorpt_correction_type multi-scan
_exptl_absorpt_process_details
;
CrysAlisPro, Agilent Technologies,
Version 1.171.37.35 (release 13-08-2014 CrysAlis171 .NET)
(compiled Aug 13 2014,18:06:01)
Empirical absorption correction using spherical harmonics,
 implemented in SCALE3 ABSPACK scaling algorithm.
;
_exptl_crystal_colour 'clear light colourless'
_exptl_crystal_colour_lustre clear
_exptl_crystal_colour_modifier light
_exptl_crystal_colour_primary colourless
_exptl_crystal_density_diffrn 1.456
_exptl_crystal_density_method 'not measured'
_exptl_crystal_description block
_exptl_crystal_F_000 564
_exptl_crystal_size_max 0.22
_exptl_crystal_size_mid 0.17
_exptl_crystal_size_min 0.14
_refine_diff_density_max 0.490
_refine_diff_density_min -0.768
_refine_diff_density_rms 0.066
_refine_ls_extinction_method none
_refine_ls_goodness_of_fit_ref 1.057
_refine_ls_hydrogen_treatment constr
_refine_ls_matrix_type full
_refine_ls_number_parameters 311
_refine_ls_number_reflns 4886
_refine_ls_number_restraints 0
_refine_ls_restrained_S_all 1.057
_refine_ls_R_factor_all 0.0931
_refine_ls_R_factor_gt 0.0534
_refine_ls_shift/su_max 0.000
_refine_ls_shift/su_mean 0.000
_refine_ls_structure_factor_coef Fsqd
_refine_ls_weighting_details 'calc w=1/[\s^2^(Fo^2^)+(0.0341P)^2^+0.5314P] where P=(Fo^2^+2Fc^2^)/3'
_refine_ls_weighting_scheme calc
_refine_ls_wR_factor_gt 0.0995
_refine_ls_wR_factor_ref 0.1176
_reflns_number_gt 3254
_reflns_number_total 4886
_reflns_threshold_expression >2sigma(I)
_cod_data_source_file jo7b00879_si_002.cif
_cod_data_source_block zhenglan_0512
_cod_depositor_comments 'Adding full bibliography for 4032583--4032584.cif.'
_cod_original_cell_volume 1246.4(4)
_cod_database_code 4032584
_reflns_odcompleteness_completeness 99.73
_reflns_odcompleteness_iscentric 1
_reflns_odcompleteness_theta 26.32
_olex2_refinement_description
;
1. Fixed Uiso
 At 1.2 times of:
  All C(H) groups, All C(H,H) groups
 At 1.5 times of:
  All C(H,H,H) groups
2.a Secondary CH2 refined with riding coordinates:
 C3(H3A,H3B), C7(H7A,H7B), C8(H8A,H8B), C16(H16A,H16B)
2.b Aromatic/amide H refined with riding coordinates:
 C10(H10), C11(H11), C13(H13), C14(H14), C20(H20), C21(H21), C23(H23), C24(H24)
2.c Idealised Me refined as rotating group:
 C15(H15A,H15B,H15C), C17(H17A,H17B,H17C), C18(H18A,H18B,H18C), C25(H25A,H25B,
 H25C)
;
_olex2_date_sample_data_collection 2016-05-13
_olex2_submission_special_instructions 'No special instructions were received'

loop_
_space_group_symop_id
_space_group_symop_operation_xyz
1 'x, y, z'
2 '-x, -y, -z'

loop_
_atom_site_label
_atom_site_type_symbol
_atom_site_fract_x
_atom_site_fract_y
_atom_site_fract_z
_atom_site_U_iso_or_equiv
_atom_site_adp_type
_atom_site_occupancy
_atom_site_calc_flag
_atom_site_refinement_flags_posn
Br1 Br 0.45765(5) 1.16187(4) 0.06882(4) 0.06655(19) Uani 1 d .
S1 S 0.63011(10) 0.45026(9) 0.68570(10) 0.0502(3) Uani 1 d .
O1 O 0.1559(3) 0.9542(2) 0.7104(2) 0.0547(7) Uani 1 d .
O2 O -0.1572(3) 0.8691(3) 1.0676(3) 0.0836(11) Uani 1 d .
O3 O -0.0046(3) 0.7402(4) 1.1581(3) 0.0877(12) Uani 1 d .
O4 O 0.6527(3) 0.4262(3) 0.5668(3) 0.0661(8) Uani 1 d .
O5 O 0.6333(3) 0.3472(2) 0.8001(3) 0.0663(8) Uani 1 d .
N1 N 0.4801(3) 0.5479(3) 0.7242(3) 0.0436(8) Uani 1 d .
C1 C 0.0501(4) 0.9300(4) 0.8287(3) 0.0463(10) Uani 1 d .
C2 C 0.0765(4) 0.8441(4) 0.9341(3) 0.0433(9) Uani 1 d .
C3 C 0.2193(4) 0.7673(4) 0.9279(3) 0.0471(10) Uani 1 d .
H3A H 0.2190 0.7199 1.0155 0.057 Uiso 1 calc R
H3B H 0.2773 0.8251 0.8924 0.057 Uiso 1 calc R
C4 C 0.2779(4) 0.6735(3) 0.8432(3) 0.0409(9) Uani 1 d .
C5 C 0.3147(4) 0.7426(3) 0.6994(3) 0.0375(8) Uani 1 d .
C6 C 0.2628(4) 0.8647(3) 0.6465(3) 0.0391(9) Uani 1 d .
C7 C 0.4379(4) 0.6572(3) 0.6214(3) 0.0463(9) Uani 1 d .
H7A H 0.4141 0.6289 0.5690 0.056 Uiso 1 calc R
H7B H 0.5097 0.7009 0.5647 0.056 Uiso 1 calc R
C8 C 0.4177(4) 0.5862(4) 0.8478(3) 0.0470(10) Uani 1 d .
H8A H 0.4709 0.6323 0.8510 0.056 Uiso 1 calc R
H8B H 0.4086 0.5122 0.9224 0.056 Uiso 1 calc R
C9 C 0.3137(3) 0.9316(3) 0.5058(3) 0.0345(8) Uani 1 d .
C10 C 0.3475(4) 1.0454(3) 0.4701(3) 0.0434(9) Uani 1 d .
H10 H 0.3408 1.0773 0.5344 0.052 Uiso 1 calc R
C11 C 0.3914(4) 1.1130(4) 0.3403(3) 0.0463(10) Uani 1 d .
H11 H 0.4152 1.1889 0.3173 0.056 Uiso 1 calc R
C12 C 0.3991(4) 1.0660(4) 0.2461(3) 0.0393(9) Uani 1 d .
C13 C 0.3663(4) 0.9537(4) 0.2779(3) 0.0450(9) Uani 1 d .
H13 H 0.3716 0.9231 0.2133 0.054 Uiso 1 calc R
C14 C 0.3249(4) 0.8858(4) 0.4086(3) 0.0430(9) Uani 1 d .
H14 H 0.3044 0.8083 0.4309 0.052 Uiso 1 calc R
C15 C -0.0798(4) 1.0193(4) 0.8128(4) 0.0678(13) Uani 1 d .
H15A H -0.0671 1.1040 0.7668 0.102 Uiso 1 calc GR
H15B H -0.1498 1.0212 0.8973 0.102 Uiso 1 calc GR
H15C H -0.1066 0.9904 0.7641 0.102 Uiso 1 calc GR
C16 C -0.2657(5) 0.8418(5) 1.1948(5) 0.0835(17) Uani 1 d .
H16A H -0.3477 0.9122 1.1980 0.100 Uiso 1 calc R
H16B H -0.2368 0.8335 1.2640 0.100 Uiso 1 calc R
C17 C -0.2951(5) 0.7217(5) 1.2143(5) 0.0855(16) Uani 1 d .
H17A H -0.3186 0.7286 1.1430 0.128 Uiso 1 calc GR
H17B H -0.3703 0.7070 1.2948 0.128 Uiso 1 calc GR
H17C H -0.2158 0.6513 1.2180 0.128 Uiso 1 calc GR
C18 C 0.1814(4) 0.5904(4) 0.8838(4) 0.0617(12) Uani 1 d .
H18A H 0.2237 0.5296 0.8315 0.093 Uiso 1 calc GR
H18B H 0.0972 0.6443 0.8709 0.093 Uiso 1 calc GR
H18C H 0.1629 0.5452 0.9743 0.093 Uiso 1 calc GR
C19 C 0.7485(4) 0.5317(3) 0.6500(3) 0.0417(9) Uani 1 d .
C20 C 0.8115(4) 0.5967(4) 0.5227(4) 0.0497(10) Uani 1 d .
H20 H 0.7950 0.5925 0.4544 0.060 Uiso 1 calc R
C21 C 0.8974(4) 0.6667(4) 0.4974(4) 0.0531(11) Uani 1 d .
H21 H 0.9392 0.7090 0.4117 0.064 Uiso 1 calc R
C22 C 0.9233(4) 0.6756(4) 0.5971(4) 0.0537(11) Uani 1 d .
C23 C 0.8628(4) 0.6090(4) 0.7226(4) 0.0603(12) Uani 1 d .
H23 H 0.8806 0.6125 0.7905 0.072 Uiso 1 calc R
C24 C 0.7769(4) 0.5377(4) 0.7498(4) 0.0519(11) Uani 1 d .
H24 H 0.7377 0.4932 0.8354 0.062 Uiso 1 calc R
C25 C 1.0124(5) 0.7577(5) 0.5690(5) 0.0832(16) Uani 1 d .
H25A H 1.0792 0.7610 0.4824 0.125 Uiso 1 calc GR
H25B H 1.0580 0.7217 0.6312 0.125 Uiso 1 calc GR
H25C H 0.9571 0.8430 0.5755 0.125 Uiso 1 calc GR
C55 C -0.0313(4) 0.8123(4) 1.0635(4) 0.0542(11) Uani 1 d .

loop_
_atom_site_aniso_label
_atom_site_aniso_U_11
_atom_site_aniso_U_22
_atom_site_aniso_U_33
_atom_site_aniso_U_23
_atom_site_aniso_U_13
_atom_site_aniso_U_12
Br1 0.0903(4) 0.0625(3) 0.0337(2) -0.0028(2) -0.0200(2) -0.0183(3)
S1 0.0525(6) 0.0300(5) 0.0617(7) -0.0120(5) -0.0244(5) 0.0011(5)
O1 0.0492(16) 0.0380(15) 0.0423(15) -0.0078(12) -0.0007(12) 0.0024(13)
O2 0.0383(17) 0.082(2) 0.068(2) 0.0095(17) -0.0040(14) 0.0011(17)
O3 0.062(2) 0.126(3) 0.0379(16) 0.0037(18) -0.0127(15) -0.017(2)
O4 0.069(2) 0.0549(18) 0.084(2) -0.0391(16) -0.0332(17) 0.0032(16)
O5 0.0622(19) 0.0309(15) 0.081(2) 0.0070(14) -0.0302(16) -0.0023(14)
N1 0.0422(18) 0.0332(17) 0.0468(18) -0.0094(14) -0.0195(15) 0.0026(15)
C1 0.039(2) 0.046(2) 0.038(2) -0.0128(18) -0.0065(17) -0.0017(19)
C2 0.036(2) 0.045(2) 0.037(2) -0.0116(17) -0.0076(16) -0.0039(19)
C3 0.043(2) 0.051(2) 0.037(2) -0.0070(18) -0.0140(17) -0.006(2)
C4 0.038(2) 0.036(2) 0.0385(19) -0.0031(16) -0.0141(16) -0.0056(18)
C5 0.039(2) 0.035(2) 0.0374(19) -0.0087(16) -0.0179(16) -0.0041(17)
C6 0.037(2) 0.038(2) 0.0362(19) -0.0116(16) -0.0109(16) -0.0043(18)
C7 0.052(2) 0.040(2) 0.044(2) -0.0114(17) -0.0246(18) 0.0005(19)
C8 0.048(2) 0.040(2) 0.042(2) -0.0018(17) -0.0190(18) -0.0053(19)
C9 0.0316(19) 0.0311(19) 0.0350(18) -0.0074(15) -0.0125(15) -0.0026(16)
C10 0.059(3) 0.037(2) 0.0337(19) -0.0115(16) -0.0191(18) -0.007(2)
C11 0.060(3) 0.033(2) 0.039(2) -0.0027(17) -0.0187(18) -0.010(2)
C12 0.039(2) 0.038(2) 0.0329(19) -0.0088(16) -0.0150(16) -0.0005(18)
C13 0.045(2) 0.058(3) 0.036(2) -0.0185(19) -0.0142(17) -0.011(2)
C14 0.041(2) 0.044(2) 0.046(2) -0.0165(18) -0.0135(17) -0.0106(19)
C15 0.053(3) 0.070(3) 0.051(2) -0.009(2) -0.022(2) 0.010(2)
C16 0.049(3) 0.070(3) 0.077(3) -0.007(3) 0.006(2) -0.005(3)
C17 0.086(4) 0.096(4) 0.072(3) -0.014(3) -0.027(3) -0.028(3)
C18 0.059(3) 0.056(3) 0.065(3) -0.005(2) -0.021(2) -0.021(2)
C19 0.043(2) 0.0286(19) 0.044(2) -0.0080(16) -0.0190(17) 0.0037(17)
C20 0.053(3) 0.046(2) 0.040(2) -0.0138(18) -0.0173(19) 0.002(2)
C21 0.045(2) 0.049(3) 0.041(2) -0.0048(19) -0.0082(19) -0.003(2)
C22 0.040(2) 0.049(3) 0.061(3) -0.010(2) -0.018(2) -0.005(2)
C23 0.065(3) 0.067(3) 0.053(3) -0.007(2) -0.032(2) -0.015(3)
C24 0.057(3) 0.051(3) 0.036(2) 0.0011(18) -0.0200(19) -0.010(2)
C25 0.064(3) 0.084(4) 0.100(4) -0.013(3) -0.027(3) -0.029(3)
C55 0.043(2) 0.059(3) 0.043(2) -0.011(2) -0.0078(19) -0.006(2)

loop_
_atom_type_symbol
_atom_type_description
_atom_type_scat_dispersion_real
_atom_type_scat_dispersion_imag
_atom_type_scat_source
C C 0.0033 0.0016 'International Tables Vol C Tables 4.2.6.8 and 6.1.1.4'
H H 0.0000 0.0000 'International Tables Vol C Tables 4.2.6.8 and 6.1.1.4'
Br Br -0.2901 2.4595 'International Tables Vol C Tables 4.2.6.8 and 6.1.1.4'
N N 0.0061 0.0033 'International Tables Vol C Tables 4.2.6.8 and 6.1.1.4'
O O 0.0106 0.0060 'International Tables Vol C Tables 4.2.6.8 and 6.1.1.4'
S S 0.1246 0.1234 'International Tables Vol C Tables 4.2.6.8 and 6.1.1.4'

loop_
_geom_angle_atom_site_label_1
_geom_angle_atom_site_label_2
_geom_angle_atom_site_label_3
_geom_angle
O4 S1 N1 105.99(16)
O4 S1 C19 107.24(18)
O5 S1 O4 120.78(19)
O5 S1 N1 106.40(17)
O5 S1 C19 108.27(17)
N1 S1 C19 107.51(17)
C1 O1 C6 127.4(3)
C55 O2 C16 116.7(3)
C7 N1 S1 119.7(2)
C8 N1 S1 121.2(2)
C8 N1 C7 109.4(3)
O1 C1 C15 108.1(3)
C2 C1 O1 120.6(3)
C2 C1 C15 131.1(3)
C1 C2 C3 121.7(3)
C1 C2 C55 123.7(3)
C55 C2 C3 114.6(3)
C2 C3 H3A 109.3
C2 C3 H3B 109.3
C2 C3 C4 111.6(3)
H3A C3 H3B 108.0
C4 C3 H3A 109.3
C4 C3 H3B 109.3
C3 C4 C8 111.5(3)
C3 C4 C18 111.9(3)
C5 C4 C3 111.3(3)
C5 C4 C8 101.0(3)
C5 C4 C18 111.4(3)
C8 C4 C18 109.2(3)
C6 C5 C4 127.6(3)
C6 C5 C7 122.6(3)
C7 C5 C4 109.2(3)
O1 C6 C9 107.3(3)
C5 C6 O1 127.4(3)
C5 C6 C9 125.3(3)
N1 C7 C5 102.7(3)
N1 C7 H7A 111.2
N1 C7 H7B 111.2
C5 C7 H7A 111.2
C5 C7 H7B 111.2
H7A C7 H7B 109.1
N1 C8 C4 102.4(3)
N1 C8 H8A 111.3
N1 C8 H8B 111.3
C4 C8 H8A 111.3
C4 C8 H8B 111.3
H8A C8 H8B 109.2
C10 C9 C6 119.4(3)
C10 C9 C14 118.4(3)
C14 C9 C6 122.2(3)
C9 C10 H10 119.4
C9 C10 C11 121.3(3)
C11 C10 H10 119.4
C10 C11 H11 120.5
C12 C11 C10 119.0(3)
C12 C11 H11 120.5
C11 C12 Br1 118.1(3)
C13 C12 Br1 120.6(3)
C13 C12 C11 121.4(3)
C12 C13 H13 120.6
C12 C13 C14 118.9(3)
C14 C13 H13 120.6
C9 C14 C13 121.1(4)
C9 C14 H14 119.4
C13 C14 H14 119.4
C1 C15 H15A 109.5
C1 C15 H15B 109.5
C1 C15 H15C 109.5
H15A C15 H15B 109.5
H15A C15 H15C 109.5
H15B C15 H15C 109.5
O2 C16 H16A 109.8
O2 C16 H16B 109.8
O2 C16 C17 109.5(4)
H16A C16 H16B 108.2
C17 C16 H16A 109.8
C17 C16 H16B 109.8
C16 C17 H17A 109.5
C16 C17 H17B 109.5
C16 C17 H17C 109.5
H17A C17 H17B 109.5
H17A C17 H17C 109.5
H17B C17 H17C 109.5
C4 C18 H18A 109.5
C4 C18 H18B 109.5
C4 C18 H18C 109.5
H18A C18 H18B 109.5
H18A C18 H18C 109.5
H18B C18 H18C 109.5
C20 C19 S1 121.2(3)
C24 C19 S1 120.2(3)
C24 C19 C20 118.5(4)
C19 C20 H20 119.8
C21 C20 C19 120.5(4)
C21 C20 H20 119.8
C20 C21 H21 119.4
C20 C21 C22 121.2(4)
C22 C21 H21 119.4
C21 C22 C25 120.7(4)
C23 C22 C21 118.1(4)
C23 C22 C25 121.2(4)
C22 C23 H23 119.2
C24 C23 C22 121.6(4)
C24 C23 H23 119.2
C19 C24 H24 119.9
C23 C24 C19 120.1(4)
C23 C24 H24 119.9
C22 C25 H25A 109.5
C22 C25 H25B 109.5
C22 C25 H25C 109.5
H25A C25 H25B 109.5
H25A C25 H25C 109.5
H25B C25 H25C 109.5
O2 C55 C2 115.5(3)
O3 C55 O2 122.2(4)
O3 C55 C2 122.3(4)

loop_
_geom_bond_atom_site_label_1
_geom_bond_atom_site_label_2
_geom_bond_distance
Br1 C12 1.904(3)
S1 O4 1.431(3)
S1 O5 1.430(3)
S1 N1 1.612(3)
S1 C19 1.746(4)
O1 C1 1.389(4)
O1 C6 1.391(4)
O2 C16 1.468(5)
O2 C55 1.306(5)
O3 C55 1.200(4)
N1 C7 1.483(4)
N1 C8 1.471(5)
C1 C2 1.341(5)
C1 C15 1.483(5)
C2 C3 1.499(5)
C2 C55 1.488(5)
C3 H3A 0.9700
C3 H3B 0.9700
C3 C4 1.523(5)
C4 C5 1.515(4)
C4 C8 1.528(5)
C4 C18 1.536(5)
C5 C6 1.329(5)
C5 C7 1.505(5)
C6 C9 1.486(4)
C7 H7A 0.9700
C7 H7B 0.9700
C8 H8A 0.9700
C8 H8B 0.9700
C9 C10 1.380(5)
C9 C14 1.383(5)
C10 H10 0.9300
C10 C11 1.386(4)
C11 H11 0.9300
C11 C12 1.376(5)
C12 C13 1.368(5)
C13 H13 0.9300
C13 C14 1.393(5)
C14 H14 0.9300
C15 H15A 0.9600
C15 H15B 0.9600
C15 H15C 0.9600
C16 H16A 0.9700
C16 H16B 0.9700
C16 C17 1.473(7)
C17 H17A 0.9600
C17 H17B 0.9600
C17 H17C 0.9600
C18 H18A 0.9600
C18 H18B 0.9600
C18 H18C 0.9600
C19 C20 1.391(5)
C19 C24 1.387(5)
C20 H20 0.9300
C20 C21 1.367(6)
C21 H21 0.9300
C21 C22 1.384(6)
C22 C23 1.377(5)
C22 C25 1.500(6)
C23 H23 0.9300
C23 C24 1.372(6)
C24 H24 0.9300
C25 H25A 0.9600
C25 H25B 0.9600
C25 H25C 0.9600

loop_
_geom_torsion_atom_site_label_1
_geom_torsion_atom_site_label_2
_geom_torsion_atom_site_label_3
_geom_torsion_atom_site_label_4
_geom_torsion
Br1 C12 C13 C14 179.5(3)
S1 N1 C7 C5 -164.3(2)
S1 N1 C8 C4 -178.3(2)
S1 C19 C20 C21 175.9(3)
S1 C19 C24 C23 -175.5(3)
O1 C1 C2 C3 -2.6(6)
O1 C1 C2 C55 -179.4(4)
O1 C6 C9 C10 51.8(4)
O1 C6 C9 C14 -126.4(3)
O4 S1 N1 C7 -42.6(3)
O4 S1 N1 C8 175.1(3)
O4 S1 C19 C20 20.4(3)
O4 S1 C19 C24 -162.5(3)
O5 S1 N1 C7 -172.3(3)
O5 S1 N1 C8 45.4(3)
O5 S1 C19 C20 152.3(3)
O5 S1 C19 C24 -30.7(4)
N1 S1 C19 C20 -93.2(3)
N1 S1 C19 C24 83.9(3)
C1 O1 C6 C5 -25.0(6)
C1 O1 C6 C9 156.9(3)
C1 C2 C3 C4 -66.9(5)
C1 C2 C55 O2 3.5(6)
C1 C2 C55 O3 -175.9(5)
C2 C3 C4 C5 73.6(4)
C2 C3 C4 C8 -174.4(3)
C2 C3 C4 C18 -51.7(4)
C3 C2 C55 O2 -173.6(4)
C3 C2 C55 O3 7.0(6)
C3 C4 C5 C6 -24.5(5)
C3 C4 C5 C7 146.8(3)
C3 C4 C8 N1 -156.1(3)
C4 C5 C6 O1 -5.2(6)
C4 C5 C6 C9 172.6(3)
C4 C5 C7 N1 -7.4(4)
C5 C4 C8 N1 -37.8(3)
C5 C6 C9 C10 -126.4(4)
C5 C6 C9 C14 55.5(5)
C6 O1 C1 C2 49.9(6)
C6 O1 C1 C15 -134.3(4)
C6 C5 C7 N1 164.4(3)
C6 C9 C10 C11 -178.0(3)
C6 C9 C14 C13 176.8(3)
C7 N1 C8 C4 36.0(4)
C7 C5 C6 O1 -175.3(3)
C7 C5 C6 C9 2.5(6)
C8 N1 C7 C5 -18.0(4)
C8 C4 C5 C6 -142.9(4)
C8 C4 C5 C7 28.3(4)
C9 C10 C11 C12 1.0(5)
C10 C9 C14 C13 -1.4(5)
C10 C11 C12 Br1 179.3(3)
C10 C11 C12 C13 -0.9(5)
C11 C12 C13 C14 -0.3(5)
C12 C13 C14 C9 1.5(5)
C14 C9 C10 C11 0.2(5)
C15 C1 C2 C3 -177.3(4)
C15 C1 C2 C55 5.9(7)
C16 O2 C55 O3 0.8(7)
C16 O2 C55 C2 -178.6(4)
C18 C4 C5 C6 101.2(4)
C18 C4 C5 C7 -87.6(4)
C18 C4 C8 N1 79.7(3)
C19 S1 N1 C7 71.9(3)
C19 S1 N1 C8 -70.4(3)
C19 C20 C21 C22 -0.5(6)
C20 C19 C24 C23 1.6(6)
C20 C21 C22 C23 1.7(6)
C20 C21 C22 C25 -177.0(4)
C21 C22 C23 C24 -1.3(6)
C22 C23 C24 C19 -0.3(6)
C24 C19 C20 C21 -1.2(5)
C25 C22 C23 C24 177.4(4)
C55 O2 C16 C17 -84.1(5)
C55 C2 C3 C4 110.3(4)
